data_4328580
loop_
_publ_author_name
'Ryan Gilbert-Wilson'
'Leslie D. Field'
'Mohan M. Bhadbhade'

_publ_section_title
;
 New Superhindered Polydentate Polyphosphine Ligands P(CH2CH2PtBu2)3,
 PhP(CH2CH2PtBu2)2, P(CH2CH2CH2PtBu2)3, and their Ruthenium(II) Chloride
 Complexes
;
_journal_name_full 'Inorganic Chemistry'
_journal_page_first 3239
_journal_page_last 3246
_journal_paper_doi 10.1021/ic2027169
_journal_volume 51
_journal_year 2012
_chemical_formula_sum 'C33 H72 Cl2 P4 Ru'
_chemical_formula_weight 764.76
_chemical_name_systematic
; 
 ? 
;
_space_group_IT_number 19
_symmetry_cell_setting orthorhombic
_symmetry_space_group_name_Hall 'P 2ac 2ab'
_symmetry_space_group_name_H-M 'P 21 21 21'
_atom_sites_solution_hydrogens geom
_atom_sites_solution_primary direct
_atom_sites_solution_secondary difmap
_audit_creation_method SHELXL-97
_cell_angle_alpha 90.00
_cell_angle_beta 90.00
_cell_angle_gamma 90.00
_cell_formula_units_Z 4
_cell_length_a 12.462(2)
_cell_length_b 14.307(3)
_cell_length_c 21.914(4)
_cell_measurement_reflns_used 490
_cell_measurement_temperature 150(2)
_cell_measurement_theta_max 14.260
_cell_measurement_theta_min 2.475
_cell_volume 3907.1(13)
_computing_cell_refinement '<i>SAINT</i> (Bruker, 2007)'
_computing_data_collection '<i>APEX2</i> (Bruker, 2007)'
_computing_data_reduction '<i>SAINT</i>  '
_computing_molecular_graphics '<i>SHELXTL-Plus</i> (Sheldrick, 2008)'
_computing_structure_refinement '<i>SHELXL-97</i> (Sheldrick, 2008)'
_computing_structure_solution '<i>SHELXS-97</i> (Sheldrick, 2008)'
_diffrn_ambient_temperature 150(2)
_diffrn_measured_fraction_theta_full 0.995
_diffrn_measured_fraction_theta_max 0.995
_diffrn_measurement_device_type 'Bruker Kappa APEXII CCD Diffractometer'
_diffrn_measurement_method '\f scans and \w scans with \k offsets'
_diffrn_radiation_monochromator graphite
_diffrn_radiation_source 'fine-focus sealed tube'
_diffrn_radiation_type MoK\a
_diffrn_radiation_wavelength 0.71073
_diffrn_reflns_av_R_equivalents 0.1778
_diffrn_reflns_av_sigmaI/netI 0.2943
_diffrn_reflns_limit_h_max 14
_diffrn_reflns_limit_h_min -14
_diffrn_reflns_limit_k_max 12
_diffrn_reflns_limit_k_min -16
_diffrn_reflns_limit_l_max 25
_diffrn_reflns_limit_l_min -26
_diffrn_reflns_number 15684
_diffrn_reflns_theta_full 25.00
_diffrn_reflns_theta_max 25.00
_diffrn_reflns_theta_min 2.85
_exptl_absorpt_coefficient_mu 0.723
_exptl_absorpt_correction_T_max 0.9843
_exptl_absorpt_correction_T_min 0.9221
_exptl_absorpt_correction_type multi-scan
_exptl_absorpt_process_details '<i>SADABS</i> (Bruker, 2001)'
_exptl_crystal_colour Green
_exptl_crystal_density_diffrn 1.300
_exptl_crystal_description 'Square plates'
_exptl_crystal_F_000 1632
_exptl_crystal_size_max 0.11
_exptl_crystal_size_mid 0.08
_exptl_crystal_size_min 0.02
_refine_diff_density_max 0.916
_refine_diff_density_min -0.789
_refine_diff_density_rms 0.155
_refine_ls_abs_structure_details 'Flack H D (1983), Acta Cryst. A39, 876-881'
_refine_ls_abs_structure_Flack -0.15(11)
_refine_ls_extinction_coef 0.0040(8)
_refine_ls_extinction_expression Fc^*^=kFc[1+0.001xFc^2^\l^3^/sin(2\q)]^-1/4^
_refine_ls_extinction_method SHELXL
_refine_ls_goodness_of_fit_ref 0.908
_refine_ls_hydrogen_treatment constr
_refine_ls_matrix_type full
_refine_ls_number_parameters 380
_refine_ls_number_reflns 6760
_refine_ls_number_restraints 51
_refine_ls_restrained_S_all 0.905
_refine_ls_R_factor_all 0.1939
_refine_ls_R_factor_gt 0.0840
_refine_ls_shift/su_max 0.000
_refine_ls_shift/su_mean 0.000
_refine_ls_structure_factor_coef Fsqd
_refine_ls_weighting_details 'calc w=1/[\s^2^(Fo^2^)+(0.1000P)^2^+10.0000P] where P=(Fo^2^+2Fc^2^)/3'
_refine_ls_weighting_scheme calc
_refine_ls_wR_factor_gt 0.1695
_refine_ls_wR_factor_ref 0.2326
_reflns_number_gt 3325
_reflns_number_total 6760
_reflns_threshold_expression >2sigma(I)
_cod_data_source_file ic2027169_si_001_2.cif
_cod_data_source_block ryan6_reporcess
_cod_original_cell_volume 3907.1(12)
_cod_database_code 4328580

loop_
_symmetry_equiv_pos_as_xyz
'x, y, z'
'-x+1/2, -y, z+1/2'
'-x, y+1/2, -z+1/2'
'x+1/2, -y+1/2, -z'

loop_
_atom_site_label
_atom_site_type_symbol
_atom_site_fract_x
_atom_site_fract_y
_atom_site_fract_z
_atom_site_U_iso_or_equiv
_atom_site_adp_type
_atom_site_occupancy
_atom_site_symmetry_multiplicity
_atom_site_calc_flag
_atom_site_refinement_flags
Ru1 Ru 0.70684(10) 0.89720(8) 0.17406(6) 0.0204(4) Uani 1 1 d U
P1 P 0.5519(3) 0.8438(3) 0.1181(2) 0.0218(10) Uani 1 1 d U
P2 P 0.6670(3) 0.8150(3) 0.2555(2) 0.0225(10) Uani 1 1 d U
P3 P 0.8705(3) 0.9563(3) 0.2179(2) 0.0235(10) Uani 1 1 d .
P4 P 0.3676(4) 0.8376(3) 0.4032(2) 0.0248(11) Uani 1 1 d .
C1 C 0.5292(16) 0.7228(11) 0.1338(8) 0.035(5) Uani 1 1 d .
H1A H 0.4690 0.7014 0.1078 0.042 Uiso 1 1 calc R
H1B H 0.5938 0.6876 0.1210 0.042 Uiso 1 1 calc R
C2 C 0.5036(13) 0.6962(12) 0.1999(9) 0.036(5) Uani 1 1 d .
H2A H 0.4458 0.7376 0.2151 0.043 Uiso 1 1 calc R
H2B H 0.4760 0.6314 0.2007 0.043 Uiso 1 1 calc R
C3 C 0.5995(12) 0.7032(11) 0.2432(7) 0.026(4) Uani 1 1 d .
H3A H 0.6544 0.6585 0.2285 0.031 Uiso 1 1 calc R
H3B H 0.5753 0.6805 0.2836 0.031 Uiso 1 1 calc R
C4 C 0.7830(13) 0.7660(10) 0.2978(7) 0.026(3) Uani 1 1 d U
H4A H 0.7545 0.7354 0.3350 0.031 Uiso 1 1 calc R
H4B H 0.8145 0.7161 0.2722 0.031 Uiso 1 1 calc R
C5 C 0.8747(12) 0.8300(10) 0.3178(7) 0.026(2) Uani 1 1 d U
H5A H 0.9231 0.7948 0.3453 0.031 Uiso 1 1 calc R
H5B H 0.8446 0.8831 0.3412 0.031 Uiso 1 1 calc R
C6 C 0.9405(12) 0.8686(10) 0.2638(7) 0.026(3) Uani 1 1 d U
H6A H 0.9611 0.8159 0.2369 0.031 Uiso 1 1 calc R
H6B H 1.0074 0.8966 0.2798 0.031 Uiso 1 1 calc R
C7 C 0.5788(12) 0.8725(11) 0.3111(7) 0.028(3) Uani 1 1 d U
H7A H 0.5896 0.9408 0.3070 0.033 Uiso 1 1 calc R
H7B H 0.5038 0.8594 0.2990 0.033 Uiso 1 1 calc R
C8 C 0.5897(12) 0.8484(12) 0.3779(7) 0.028(2) Uani 1 1 d U
H8A H 0.6613 0.8680 0.3927 0.033 Uiso 1 1 calc R
H8B H 0.5837 0.7799 0.3832 0.033 Uiso 1 1 calc R
C9 C 0.5002(12) 0.8983(12) 0.4168(7) 0.028(3) Uani 1 1 d U
H9A H 0.4948 0.9649 0.4048 0.034 Uiso 1 1 calc R
H9B H 0.5189 0.8955 0.4607 0.034 Uiso 1 1 calc R
C10 C 0.5793(14) 0.8474(12) 0.0332(8) 0.030(4) Uani 1 1 d .
C11 C 0.6654(15) 0.7758(12) 0.0145(7) 0.046(6) Uani 1 1 d .
H11A H 0.6997 0.7961 -0.0235 0.068 Uiso 1 1 calc R
H11B H 0.6318 0.7146 0.0083 0.068 Uiso 1 1 calc R
H11C H 0.7195 0.7711 0.0468 0.068 Uiso 1 1 calc R
C12 C 0.6269(14) 0.9430(11) 0.0173(8) 0.034(5) Uani 1 1 d .
H12A H 0.6333 0.9488 -0.0271 0.051 Uiso 1 1 calc R
H12B H 0.6980 0.9490 0.0359 0.051 Uiso 1 1 calc R
H12C H 0.5798 0.9924 0.0328 0.051 Uiso 1 1 calc R
C13 C 0.4802(15) 0.8242(12) -0.0079(9) 0.043(5) Uani 1 1 d .
H13A H 0.4504 0.7635 0.0041 0.064 Uiso 1 1 calc R
H13B H 0.5026 0.8217 -0.0507 0.064 Uiso 1 1 calc R
H13C H 0.4254 0.8727 -0.0027 0.064 Uiso 1 1 calc R
C14 C 0.4140(12) 0.8988(13) 0.1301(8) 0.029(3) Uani 1 1 d U
C15 C 0.4015(14) 0.9918(11) 0.0931(8) 0.033(3) Uani 1 1 d U
H15A H 0.3976 0.9775 0.0495 0.049 Uiso 1 1 calc R
H15B H 0.4634 1.0323 0.1010 0.049 Uiso 1 1 calc R
H15C H 0.3357 1.0238 0.1059 0.049 Uiso 1 1 calc R
C16 C 0.3206(13) 0.8338(12) 0.1134(8) 0.039(5) Uani 1 1 d .
H16A H 0.3223 0.7785 0.1398 0.058 Uiso 1 1 calc R
H16B H 0.3274 0.8144 0.0707 0.058 Uiso 1 1 calc R
H16C H 0.2526 0.8669 0.1191 0.058 Uiso 1 1 calc R
C17 C 0.3977(14) 0.9248(13) 0.1980(8) 0.044(6) Uani 1 1 d .
H17A H 0.3942 0.8676 0.2226 0.067 Uiso 1 1 calc R
H17B H 0.3306 0.9599 0.2026 0.067 Uiso 1 1 calc R
H17C H 0.4579 0.9633 0.2119 0.067 Uiso 1 1 calc R
C18 C 0.8651(13) 1.0631(11) 0.2720(9) 0.035(5) Uani 1 1 d .
C19 C 0.7658(12) 1.0563(12) 0.3109(8) 0.041(5) Uani 1 1 d .
H19A H 0.7724 1.0031 0.3388 0.062 Uiso 1 1 calc R
H19B H 0.7029 1.0474 0.2846 0.062 Uiso 1 1 calc R
H19C H 0.7573 1.1140 0.3345 0.062 Uiso 1 1 calc R
C20 C 0.9645(12) 1.0670(12) 0.3142(8) 0.043(5) Uani 1 1 d .
H20A H 0.9630 1.1249 0.3380 0.065 Uiso 1 1 calc R
H20B H 1.0299 1.0652 0.2894 0.065 Uiso 1 1 calc R
H20C H 0.9636 1.0132 0.3419 0.065 Uiso 1 1 calc R
C21 C 0.8582(16) 1.1583(13) 0.2365(9) 0.055(6) Uani 1 1 d .
H21A H 0.8062 1.1526 0.2031 0.083 Uiso 1 1 calc R
H21B H 0.9288 1.1739 0.2197 0.083 Uiso 1 1 calc R
H21C H 0.8351 1.2079 0.2645 0.083 Uiso 1 1 calc R
C22 C 0.9724(13) 0.9834(12) 0.1561(8) 0.032(4) Uani 1 1 d U
C23 C 1.0745(12) 1.0349(12) 0.1783(9) 0.039(4) Uani 1 1 d U
H23A H 1.1080 0.9991 0.2113 0.058 Uiso 1 1 calc R
H23B H 1.0550 1.0972 0.1932 0.058 Uiso 1 1 calc R
H23C H 1.1252 1.0410 0.1443 0.058 Uiso 1 1 calc R
C24 C 0.9191(14) 1.0399(13) 0.1053(9) 0.047(6) Uani 1 1 d .
H24A H 0.8970 1.1010 0.1213 0.070 Uiso 1 1 calc R
H24B H 0.8560 1.0062 0.0903 0.070 Uiso 1 1 calc R
H24C H 0.9701 1.0489 0.0718 0.070 Uiso 1 1 calc R
C25 C 1.0123(14) 0.8929(13) 0.1243(8) 0.042(5) Uani 1 1 d .
H25A H 1.0608 0.9094 0.0908 0.064 Uiso 1 1 calc R
H25B H 0.9507 0.8583 0.1081 0.064 Uiso 1 1 calc R
H25C H 1.0506 0.8540 0.1539 0.064 Uiso 1 1 calc R
C26 C 0.2743(15) 0.9422(10) 0.4054(8) 0.032(5) Uani 1 1 d .
C27 C 0.2811(16) 0.9843(12) 0.3424(9) 0.056(6) Uani 1 1 d .
H27A H 0.2230 1.0297 0.3370 0.084 Uiso 1 1 calc R
H27B H 0.2742 0.9347 0.3118 0.084 Uiso 1 1 calc R
H27C H 0.3504 1.0157 0.3375 0.084 Uiso 1 1 calc R
C28 C 0.1580(14) 0.9074(14) 0.4131(9) 0.050(5) Uani 1 1 d .
H28A H 0.1410 0.8629 0.3805 0.075 Uiso 1 1 calc R
H28B H 0.1087 0.9607 0.4108 0.075 Uiso 1 1 calc R
H28C H 0.1503 0.8766 0.4528 0.075 Uiso 1 1 calc R
C29 C 0.2986(17) 1.0158(10) 0.4540(8) 0.042(5) Uani 1 1 d .
H29A H 0.3736 1.0357 0.4503 0.062 Uiso 1 1 calc R
H29B H 0.2866 0.9890 0.4946 0.062 Uiso 1 1 calc R
H29C H 0.2513 1.0698 0.4482 0.062 Uiso 1 1 calc R
C30 C 0.3475(13) 0.7656(11) 0.4751(7) 0.022(4) Uani 1 1 d .
C31 C 0.2567(13) 0.6958(11) 0.4628(8) 0.037(5) Uani 1 1 d .
H31A H 0.2547 0.6492 0.4955 0.056 Uiso 1 1 calc R
H31B H 0.2694 0.6645 0.4236 0.056 Uiso 1 1 calc R
H31C H 0.1881 0.7292 0.4613 0.056 Uiso 1 1 calc R
C32 C 0.3302(13) 0.8167(12) 0.5332(7) 0.038(5) Uani 1 1 d .
H32A H 0.2685 0.8586 0.5290 0.057 Uiso 1 1 calc R
H32B H 0.3943 0.8534 0.5430 0.057 Uiso 1 1 calc R
H32C H 0.3165 0.7718 0.5661 0.057 Uiso 1 1 calc R
C33 C 0.4536(14) 0.7048(12) 0.4821(9) 0.044(5) Uani 1 1 d .
H33A H 0.5121 0.7446 0.4969 0.066 Uiso 1 1 calc R
H33B H 0.4732 0.6783 0.4424 0.066 Uiso 1 1 calc R
H33C H 0.4409 0.6541 0.5113 0.066 Uiso 1 1 calc R
Cl1 Cl 0.6325(2) 1.0532(2) 0.17328(17) 0.0113(7) Uani 1 1 d U
Cl2 Cl 0.8014(3) 0.7515(2) 0.14699(15) 0.0121(7) Uani 1 1 d .

loop_
_atom_site_aniso_label
_atom_site_aniso_U_11
_atom_site_aniso_U_22
_atom_site_aniso_U_33
_atom_site_aniso_U_23
_atom_site_aniso_U_13
_atom_site_aniso_U_12
Ru1 0.0168(6) 0.0209(6) 0.0235(7) 0.0009(7) 0.0006(7) 0.0022(6)
P1 0.016(2) 0.024(2) 0.026(3) -0.002(2) 0.002(2) -0.002(2)
P2 0.021(2) 0.024(2) 0.023(2) 0.0020(19) -0.0014(18) -0.0018(19)
P3 0.016(2) 0.021(2) 0.034(3) 0.000(2) -0.004(2) -0.004(2)
P4 0.021(2) 0.028(2) 0.025(3) -0.002(2) 0.003(2) 0.002(2)
C1 0.051(13) 0.028(10) 0.027(11) -0.007(8) 0.011(10) 0.006(9)
C2 0.026(10) 0.020(9) 0.061(14) 0.008(9) 0.000(9) -0.009(8)
C3 0.022(10) 0.034(10) 0.021(10) 0.009(8) -0.008(8) 0.002(8)
C4 0.021(5) 0.025(6) 0.031(6) 0.005(5) -0.003(5) 0.003(4)
C5 0.020(5) 0.027(6) 0.031(6) 0.005(5) -0.005(4) 0.003(4)
C6 0.019(5) 0.029(6) 0.029(6) 0.006(5) -0.006(5) 0.002(5)
C7 0.021(6) 0.040(7) 0.022(5) 0.008(5) -0.002(4) 0.013(5)
C8 0.020(5) 0.040(6) 0.023(4) 0.006(5) -0.002(4) 0.010(5)
C9 0.021(6) 0.040(6) 0.022(5) 0.004(5) -0.001(4) 0.007(5)
C10 0.036(11) 0.028(10) 0.027(10) -0.012(8) 0.004(9) 0.008(9)
C11 0.068(15) 0.057(13) 0.012(10) -0.016(9) -0.001(9) 0.029(11)
C12 0.036(11) 0.035(10) 0.032(11) 0.021(9) 0.014(9) 0.004(10)
C13 0.061(14) 0.024(10) 0.042(13) -0.015(9) 0.002(10) 0.001(10)
C14 0.012(5) 0.039(8) 0.035(8) -0.003(7) -0.011(6) 0.002(6)
C15 0.023(7) 0.040(7) 0.036(8) -0.001(7) -0.009(7) 0.005(5)
C16 0.021(10) 0.053(12) 0.042(12) 0.007(10) 0.001(9) -0.001(9)
C17 0.024(10) 0.069(15) 0.040(12) -0.004(10) 0.005(9) 0.004(9)
C18 0.018(9) 0.036(10) 0.052(13) 0.009(9) 0.003(9) 0.016(8)
C19 0.027(11) 0.047(11) 0.049(13) -0.025(10) -0.004(9) 0.017(9)
C20 0.020(9) 0.058(13) 0.051(14) -0.010(10) -0.011(10) -0.016(9)
C21 0.042(13) 0.058(13) 0.066(16) 0.000(12) -0.008(12) 0.003(11)
C22 0.015(7) 0.047(9) 0.035(9) 0.013(7) 0.002(7) -0.007(6)
C23 0.019(7) 0.055(9) 0.041(9) 0.012(8) 0.000(8) -0.010(6)
C24 0.020(10) 0.060(13) 0.060(15) 0.008(12) -0.002(10) -0.011(10)
C25 0.042(12) 0.045(12) 0.041(12) 0.002(11) 0.020(10) 0.009(11)
C26 0.044(13) 0.017(8) 0.033(10) 0.005(8) 0.021(10) 0.009(9)
C27 0.046(13) 0.035(11) 0.086(17) 0.021(10) 0.024(14) 0.027(10)
C28 0.034(11) 0.067(14) 0.049(13) 0.007(12) -0.005(10) 0.010(11)
C29 0.069(14) 0.016(9) 0.040(11) -0.001(8) 0.025(13) 0.006(10)
C30 0.021(9) 0.029(10) 0.016(9) 0.004(8) 0.009(8) 0.005(8)
C31 0.053(13) 0.018(9) 0.039(12) 0.000(8) 0.007(9) -0.011(9)
C32 0.030(11) 0.058(12) 0.025(10) -0.002(9) -0.003(8) -0.011(10)
C33 0.044(12) 0.030(11) 0.058(14) 0.006(10) -0.012(11) -0.007(10)
Cl1 0.0072(16) 0.0129(12) 0.0136(17) -0.0013(17) -0.0032(18) -0.0044(12)
Cl2 0.0090(17) 0.0101(16) 0.0171(17) -0.0004(14) 0.0033(17) 0.0031(16)

loop_
_atom_type_symbol
_atom_type_description
_atom_type_scat_dispersion_real
_atom_type_scat_dispersion_imag
_atom_type_scat_source
C C 0.0033 0.0016 'International Tables Vol C Tables 4.2.6.8 and 6.1.1.4'
H H 0.0000 0.0000 'International Tables Vol C Tables 4.2.6.8 and 6.1.1.4'
P P 0.1023 0.0942 'International Tables Vol C Tables 4.2.6.8 and 6.1.1.4'
Ru Ru -1.2594 0.8363 'International Tables Vol C Tables 4.2.6.8 and 6.1.1.4'
Cl Cl 0.1484 0.1585 'International Tables Vol C Tables 4.2.6.8 and 6.1.1.4'

loop_
_geom_angle_atom_site_label_1
_geom_angle_atom_site_label_2
_geom_angle_atom_site_label_3
_geom_angle
P2 Ru1 P3 93.20(16)
P2 Ru1 P1 93.59(16)
P3 Ru1 P1 172.88(17)
P2 Ru1 Cl1 114.45(15)
P3 Ru1 Cl1 90.18(13)
P1 Ru1 Cl1 88.96(13)
P2 Ru1 Cl2 81.43(14)
P3 Ru1 Cl2 89.32(14)
P1 Ru1 Cl2 89.57(14)
Cl1 Ru1 Cl2 164.11(13)
C1 P1 C10 104.1(8)
C1 P1 C14 103.3(9)
C10 P1 C14 106.7(7)
C1 P1 Ru1 109.6(7)
C10 P1 Ru1 110.3(6)
C14 P1 Ru1 121.4(6)
C3 P2 C7 102.4(8)
C3 P2 C4 95.8(7)
C7 P2 C4 107.7(7)
C3 P2 Ru1 117.0(5)
C7 P2 Ru1 115.8(5)
C4 P2 Ru1 115.6(5)
C6 P3 C22 102.3(7)
C6 P3 C18 102.8(7)
C22 P3 C18 107.4(8)
C6 P3 Ru1 112.5(5)
C22 P3 Ru1 110.8(6)
C18 P3 Ru1 119.5(5)
C9 P4 C26 99.7(8)
C9 P4 C30 103.5(7)
C26 P4 C30 109.0(7)
C2 C1 P1 117.1(12)
C2 C1 H1A 108.0
P1 C1 H1A 108.0
C2 C1 H1B 108.0
P1 C1 H1B 108.0
H1A C1 H1B 107.3
C3 C2 C1 114.1(15)
C3 C2 H2A 108.7
C1 C2 H2A 108.7
C3 C2 H2B 108.7
C1 C2 H2B 108.7
H2A C2 H2B 107.6
C2 C3 P2 120.5(11)
C2 C3 H3A 107.2
P2 C3 H3A 107.2
C2 C3 H3B 107.2
P2 C3 H3B 107.2
H3A C3 H3B 106.8
C5 C4 P2 119.9(10)
C5 C4 H4A 107.3
P2 C4 H4A 107.3
C5 C4 H4B 107.3
P2 C4 H4B 107.3
H4A C4 H4B 106.9
C4 C5 C6 113.2(14)
C4 C5 H5A 108.9
C6 C5 H5A 108.9
C4 C5 H5B 108.9
C6 C5 H5B 108.9
H5A C5 H5B 107.8
C5 C6 P3 114.4(11)
C5 C6 H6A 108.7
P3 C6 H6A 108.7
C5 C6 H6B 108.7
P3 C6 H6B 108.7
H6A C6 H6B 107.6
C8 C7 P2 119.2(11)
C8 C7 H7A 107.5
P2 C7 H7A 107.5
C8 C7 H7B 107.5
P2 C7 H7B 107.5
H7A C7 H7B 107.0
C7 C8 C9 111.0(12)
C7 C8 H8A 109.4
C9 C8 H8A 109.4
C7 C8 H8B 109.4
C9 C8 H8B 109.4
H8A C8 H8B 108.0
C8 C9 P4 108.9(11)
C8 C9 H9A 109.9
P4 C9 H9A 109.9
C8 C9 H9B 109.9
P4 C9 H9B 109.9
H9A C9 H9B 108.3
C12 C10 C11 105.3(14)
C12 C10 C13 111.4(15)
C11 C10 C13 104.9(13)
C12 C10 P1 108.5(11)
C11 C10 P1 111.7(12)
C13 C10 P1 114.7(12)
C10 C11 H11A 109.5
C10 C11 H11B 109.5
H11A C11 H11B 109.5
C10 C11 H11C 109.5
H11A C11 H11C 109.5
H11B C11 H11C 109.5
C10 C12 H12A 109.5
C10 C12 H12B 109.5
H12A C12 H12B 109.5
C10 C12 H12C 109.5
H12A C12 H12C 109.5
H12B C12 H12C 109.5
C10 C13 H13A 109.5
C10 C13 H13B 109.5
H13A C13 H13B 109.5
C10 C13 H13C 109.5
H13A C13 H13C 109.5
H13B C13 H13C 109.5
C16 C14 C17 105.9(14)
C16 C14 C15 108.5(13)
C17 C14 C15 106.3(14)
C16 C14 P1 113.6(12)
C17 C14 P1 110.5(11)
C15 C14 P1 111.7(11)
C14 C15 H15A 109.5
C14 C15 H15B 109.5
H15A C15 H15B 109.5
C14 C15 H15C 109.5
H15A C15 H15C 109.5
H15B C15 H15C 109.5
C14 C16 H16A 109.5
C14 C16 H16B 109.5
H16A C16 H16B 109.5
C14 C16 H16C 109.5
H16A C16 H16C 109.5
H16B C16 H16C 109.5
C14 C17 H17A 109.5
C14 C17 H17B 109.5
H17A C17 H17B 109.5
C14 C17 H17C 109.5
H17A C17 H17C 109.5
H17B C17 H17C 109.5
C19 C18 C20 108.8(15)
C19 C18 C21 106.9(14)
C20 C18 C21 108.0(14)
C19 C18 P3 108.9(12)
C20 C18 P3 111.5(11)
C21 C18 P3 112.5(13)
C18 C19 H19A 109.5
C18 C19 H19B 109.5
H19A C19 H19B 109.5
C18 C19 H19C 109.5
H19A C19 H19C 109.5
H19B C19 H19C 109.5
C18 C20 H20A 109.5
C18 C20 H20B 109.5
H20A C20 H20B 109.5
C18 C20 H20C 109.5
H20A C20 H20C 109.5
H20B C20 H20C 109.5
C18 C21 H21A 109.5
C18 C21 H21B 109.5
H21A C21 H21B 109.5
C18 C21 H21C 109.5
H21A C21 H21C 109.5
H21B C21 H21C 109.5
C24 C22 C23 109.5(14)
C24 C22 C25 104.7(15)
C23 C22 C25 105.9(14)
C24 C22 P3 109.7(11)
C23 C22 P3 115.0(12)
C25 C22 P3 111.4(11)
C22 C23 H23A 109.5
C22 C23 H23B 109.5
H23A C23 H23B 109.5
C22 C23 H23C 109.5
H23A C23 H23C 109.5
H23B C23 H23C 109.5
C22 C24 H24A 109.5
C22 C24 H24B 109.5
H24A C24 H24B 109.5
C22 C24 H24C 109.5
H24A C24 H24C 109.5
H24B C24 H24C 109.5
C22 C25 H25A 109.5
C22 C25 H25B 109.5
H25A C25 H25B 109.5
C22 C25 H25C 109.5
H25A C25 H25C 109.5
H25B C25 H25C 109.5
C27 C26 C29 110.6(14)
C27 C26 C28 106.3(16)
C29 C26 C28 109.5(15)
C27 C26 P4 104.8(11)
C29 C26 P4 116.1(13)
C28 C26 P4 108.9(11)
C26 C27 H27A 109.5
C26 C27 H27B 109.5
H27A C27 H27B 109.5
C26 C27 H27C 109.5
H27A C27 H27C 109.5
H27B C27 H27C 109.5
C26 C28 H28A 109.5
C26 C28 H28B 109.5
H28A C28 H28B 109.5
C26 C28 H28C 109.5
H28A C28 H28C 109.5
H28B C28 H28C 109.5
C26 C29 H29A 109.5
C26 C29 H29B 109.5
H29A C29 H29B 109.5
C26 C29 H29C 109.5
H29A C29 H29C 109.5
H29B C29 H29C 109.5
C32 C30 C31 111.4(14)
C32 C30 C33 107.9(14)
C31 C30 C33 106.0(12)
C32 C30 P4 117.7(12)
C31 C30 P4 107.7(11)
C33 C30 P4 105.4(11)
C30 C31 H31A 109.5
C30 C31 H31B 109.5
H31A C31 H31B 109.5
C30 C31 H31C 109.5
H31A C31 H31C 109.5
H31B C31 H31C 109.5
C30 C32 H32A 109.5
C30 C32 H32B 109.5
H32A C32 H32B 109.5
C30 C32 H32C 109.5
H32A C32 H32C 109.5
H32B C32 H32C 109.5
C30 C33 H33A 109.5
C30 C33 H33B 109.5
H33A C33 H33B 109.5
C30 C33 H33C 109.5
H33A C33 H33C 109.5
H33B C33 H33C 109.5

loop_
_geom_bond_atom_site_label_1
_geom_bond_atom_site_label_2
_geom_bond_distance
Ru1 P2 2.195(4)
Ru1 P3 2.408(4)
Ru1 P1 2.411(4)
Ru1 Cl1 2.416(3)
Ru1 Cl2 2.467(3)
P1 C1 1.788(16)
P1 C10 1.893(18)
P1 C14 1.908(16)
P2 C3 1.827(16)
P2 C7 1.836(15)
P2 C4 1.856(15)
P3 C6 1.830(15)
P3 C22 1.897(17)
P3 C18 1.935(18)
P4 C9 1.891(16)
P4 C26 1.897(16)
P4 C30 1.899(16)
C1 C2 1.53(2)
C1 H1A 0.9900
C1 H1B 0.9900
C2 C3 1.53(2)
C2 H2A 0.9900
C2 H2B 0.9900
C3 H3A 0.9900
C3 H3B 0.9900
C4 C5 1.528(19)
C4 H4A 0.9900
C4 H4B 0.9900
C5 C6 1.54(2)
C5 H5A 0.9900
C5 H5B 0.9900
C6 H6A 0.9900
C6 H6B 0.9900
C7 C8 1.51(2)
C7 H7A 0.9900
C7 H7B 0.9900
C8 C9 1.58(2)
C8 H8A 0.9900
C8 H8B 0.9900
C9 H9A 0.9900
C9 H9B 0.9900
C10 C12 1.53(2)
C10 C11 1.54(2)
C10 C13 1.56(2)
C11 H11A 0.9800
C11 H11B 0.9800
C11 H11C 0.9800
C12 H12A 0.9800
C12 H12B 0.9800
C12 H12C 0.9800
C13 H13A 0.9800
C13 H13B 0.9800
C13 H13C 0.9800
C14 C16 1.53(2)
C14 C17 1.55(2)
C14 C15 1.57(2)
C15 H15A 0.9800
C15 H15B 0.9800
C15 H15C 0.9800
C16 H16A 0.9800
C16 H16B 0.9800
C16 H16C 0.9800
C17 H17A 0.9800
C17 H17B 0.9800
C17 H17C 0.9800
C18 C19 1.51(2)
C18 C20 1.55(2)
C18 C21 1.57(2)
C19 H19A 0.9800
C19 H19B 0.9800
C19 H19C 0.9800
C20 H20A 0.9800
C20 H20B 0.9800
C20 H20C 0.9800
C21 H21A 0.9800
C21 H21B 0.9800
C21 H21C 0.9800
C22 C24 1.53(2)
C22 C23 1.55(2)
C22 C25 1.55(2)
C23 H23A 0.9800
C23 H23B 0.9800
C23 H23C 0.9800
C24 H24A 0.9800
C24 H24B 0.9800
C24 H24C 0.9800
C25 H25A 0.9800
C25 H25B 0.9800
C25 H25C 0.9800
C26 C27 1.51(2)
C26 C29 1.53(2)
C26 C28 1.54(2)
C27 H27A 0.9800
C27 H27B 0.9800
C27 H27C 0.9800
C28 H28A 0.9800
C28 H28B 0.9800
C28 H28C 0.9800
C29 H29A 0.9800
C29 H29B 0.9800
C29 H29C 0.9800
C30 C32 1.48(2)
C30 C31 1.53(2)
C30 C33 1.59(2)
C31 H31A 0.9800
C31 H31B 0.9800
C31 H31C 0.9800
C32 H32A 0.9800
C32 H32B 0.9800
C32 H32C 0.9800
C33 H33A 0.9800
C33 H33B 0.9800
C33 H33C 0.9800

loop_
_geom_torsion_atom_site_label_1
_geom_torsion_atom_site_label_2
_geom_torsion_atom_site_label_3
_geom_torsion_atom_site_label_4
_geom_torsion
P2 Ru1 P1 C1 -38.8(6)
P3 Ru1 P1 C1 123.6(14)
Cl1 Ru1 P1 C1 -153.3(6)
Cl2 Ru1 P1 C1 42.6(6)
P2 Ru1 P1 C10 -152.9(6)
P3 Ru1 P1 C10 9.5(15)
Cl1 Ru1 P1 C10 92.7(6)
Cl2 Ru1 P1 C10 -71.5(6)
P2 Ru1 P1 C14 81.4(7)
P3 Ru1 P1 C14 -116.2(14)
Cl1 Ru1 P1 C14 -33.1(7)
Cl2 Ru1 P1 C14 162.8(7)
P3 Ru1 P2 C3 -145.2(6)
P1 Ru1 P2 C3 32.6(6)
Cl1 Ru1 P2 C3 123.1(6)
Cl2 Ru1 P2 C3 -56.4(6)
P3 Ru1 P2 C7 93.8(6)
P1 Ru1 P2 C7 -88.3(6)
Cl1 Ru1 P2 C7 2.2(6)
Cl2 Ru1 P2 C7 -177.3(6)
P3 Ru1 P2 C4 -33.5(6)
P1 Ru1 P2 C4 144.4(6)
Cl1 Ru1 P2 C4 -125.1(6)
Cl2 Ru1 P2 C4 55.4(6)
P2 Ru1 P3 C6 37.9(6)
P1 Ru1 P3 C6 -124.5(14)
Cl1 Ru1 P3 C6 152.4(6)
Cl2 Ru1 P3 C6 -43.5(6)
P2 Ru1 P3 C22 151.7(6)
P1 Ru1 P3 C22 -10.7(15)
Cl1 Ru1 P3 C22 -93.8(6)
Cl2 Ru1 P3 C22 70.3(6)
P2 Ru1 P3 C18 -82.7(6)
P1 Ru1 P3 C18 114.9(14)
Cl1 Ru1 P3 C18 31.8(6)
Cl2 Ru1 P3 C18 -164.0(6)
C10 P1 C1 C2 -179.6(14)
C14 P1 C1 C2 -68.3(16)
Ru1 P1 C1 C2 62.4(15)
P1 C1 C2 C3 -71.8(19)
C1 C2 C3 P2 61.0(19)
C7 P2 C3 C2 80.7(15)
C4 P2 C3 C2 -169.7(14)
Ru1 P2 C3 C2 -47.0(15)
C3 P2 C4 C5 176.3(13)
C7 P2 C4 C5 -78.6(14)
Ru1 P2 C4 C5 52.6(14)
P2 C4 C5 C6 -67.9(16)
C4 C5 C6 P3 71.5(15)
C22 P3 C6 C5 -178.2(11)
C18 P3 C6 C5 70.4(13)
Ru1 P3 C6 C5 -59.4(12)
C3 P2 C7 C8 81.8(14)
C4 P2 C7 C8 -18.5(15)
Ru1 P2 C7 C8 -149.7(11)
P2 C7 C8 C9 -174.9(11)
C7 C8 C9 P4 74.1(15)
C26 P4 C9 C8 -143.7(11)
C30 P4 C9 C8 103.9(11)
C1 P1 C10 C12 -166.2(12)
C14 P1 C10 C12 85.0(13)
Ru1 P1 C10 C12 -48.7(12)
C1 P1 C10 C11 -50.6(14)
C14 P1 C10 C11 -159.4(12)
Ru1 P1 C10 C11 67.0(13)
C1 P1 C10 C13 68.6(14)
C14 P1 C10 C13 -40.2(14)
Ru1 P1 C10 C13 -173.9(10)
C1 P1 C14 C16 -32.3(14)
C10 P1 C14 C16 77.1(14)
Ru1 P1 C14 C16 -155.5(10)
C1 P1 C14 C17 86.7(14)
C10 P1 C14 C17 -164.0(13)
Ru1 P1 C14 C17 -36.6(15)
C1 P1 C14 C15 -155.3(11)
C10 P1 C14 C15 -46.0(13)
Ru1 P1 C14 C15 81.4(12)
C6 P3 C18 C19 -87.9(13)
C22 P3 C18 C19 164.7(12)
Ru1 P3 C18 C19 37.5(14)
C6 P3 C18 C20 32.3(14)
C22 P3 C18 C20 -75.2(14)
Ru1 P3 C18 C20 157.6(10)
C6 P3 C18 C21 153.8(12)
C22 P3 C18 C21 46.3(14)
Ru1 P3 C18 C21 -80.8(13)
C6 P3 C22 C24 167.8(12)
C18 P3 C22 C24 -84.4(13)
Ru1 P3 C22 C24 47.7(13)
C6 P3 C22 C23 -68.2(13)
C18 P3 C22 C23 39.6(14)
Ru1 P3 C22 C23 171.7(10)
C6 P3 C22 C25 52.3(13)
C18 P3 C22 C25 160.1(12)
Ru1 P3 C22 C25 -67.8(12)
C9 P4 C26 C27 82.1(14)
C30 P4 C26 C27 -169.8(13)
C9 P4 C26 C29 -40.3(13)
C30 P4 C26 C29 67.8(14)
C9 P4 C26 C28 -164.4(12)
C30 P4 C26 C28 -56.4(14)
C9 P4 C30 C32 66.4(14)
C26 P4 C30 C32 -39.0(15)
C9 P4 C30 C31 -166.7(10)
C26 P4 C30 C31 87.9(12)
C9 P4 C30 C33 -53.8(12)
C26 P4 C30 C33 -159.3(11)
